data_7214005
loop_
_publ_author_name
'Wang, Xuelei'
'Yan, Yan'
'Wu, Junbiao'
'Zhang, Chuanqi'
'Li, Jiyang'

_publ_section_title
;
 Solvothermal syntheses and structures of four indium--phosphite
 coordination polymers
;
_journal_issue 11
_journal_name_full CrystEngComm
_journal_page_first 2266
_journal_paper_doi 10.1039/c3ce42059k
_journal_volume 16
_journal_year 2014
_chemical_formula_sum 'C0 H7 In4 N0 O24 P7'
_chemical_formula_weight 1067.13
_chemical_name_systematic
; 
 ? 
;
_space_group_IT_number 165
_symmetry_cell_setting trigonal
_symmetry_space_group_name_Hall '-P 3 2"c'
_symmetry_space_group_name_H-M 'P -3 c 1'
_atom_sites_solution_hydrogens geom
_atom_sites_solution_primary direct
_atom_sites_solution_secondary difmap
_audit_creation_method SHELXL-97
_cell_angle_alpha 90.00
_cell_angle_beta 90.00
_cell_angle_gamma 120.00
_cell_formula_units_Z 4
_cell_length_a 13.8148(18)
_cell_length_b 13.8148(18)
_cell_length_c 18.612(5)
_cell_measurement_reflns_used 2849
_cell_measurement_temperature 296(2)
_cell_measurement_theta_max 28.10
_cell_measurement_theta_min 2.19
_cell_volume 3076.2(10)
_computing_cell_refinement 'Bruker SMART'
_computing_data_collection 'Bruker SMART'
_computing_data_reduction 'Bruker SAINT'
_computing_molecular_graphics 'Bruker SHELXTL'
_computing_publication_material 'Bruker SHELXTL'
_computing_structure_refinement 'SHELXL-97 (Sheldrick, 1997)'
_computing_structure_solution 'SHELXS-97 (Sheldrick, 1990)'
_diffrn_ambient_temperature 296(2)
_diffrn_detector_area_resol_mean 5.0cm
_diffrn_measured_fraction_theta_full 1.000
_diffrn_measured_fraction_theta_max 1.000
_diffrn_measurement_device_type 'CCD area detector'
_diffrn_measurement_method 'phi and omega scans'
_diffrn_radiation_monochromator graphite
_diffrn_radiation_source 'fine-focus sealed tube'
_diffrn_radiation_type MoK\a
_diffrn_radiation_wavelength 0.71073
_diffrn_reflns_av_R_equivalents 0.0778
_diffrn_reflns_av_sigmaI/netI 0.0412
_diffrn_reflns_limit_h_max 16
_diffrn_reflns_limit_h_min -17
_diffrn_reflns_limit_k_max 15
_diffrn_reflns_limit_k_min -17
_diffrn_reflns_limit_l_max 22
_diffrn_reflns_limit_l_min -22
_diffrn_reflns_number 17881
_diffrn_reflns_theta_full 26.22
_diffrn_reflns_theta_max 26.22
_diffrn_reflns_theta_min 1.70
_exptl_absorpt_coefficient_mu 3.403
_exptl_absorpt_correction_T_max 0.5794
_exptl_absorpt_correction_T_min 0.5082
_exptl_absorpt_correction_type multi-scan
_exptl_absorpt_process_details SADABS
_exptl_crystal_density_diffrn 2.304
_exptl_crystal_density_method 'not measured'
_exptl_crystal_F_000 2000
_exptl_crystal_size_max 0.23
_exptl_crystal_size_mid 0.20
_exptl_crystal_size_min 0.18
_platon_squeeze_details
;
;
_refine_diff_density_max 3.330
_refine_diff_density_min -0.801
_refine_diff_density_rms 0.195
_refine_ls_extinction_coef 0.00011(2)
_refine_ls_extinction_expression Fc^*^=kFc[1+0.001xFc^2^\l^3^/sin(2\q)]^-1/4^
_refine_ls_extinction_method SHELXL
_refine_ls_goodness_of_fit_ref 1.082
_refine_ls_hydrogen_treatment mixed
_refine_ls_matrix_type full
_refine_ls_number_parameters 119
_refine_ls_number_reflns 2075
_refine_ls_number_restraints 9
_refine_ls_restrained_S_all 1.079
_refine_ls_R_factor_all 0.0555
_refine_ls_R_factor_gt 0.0434
_refine_ls_shift/su_max 0.181
_refine_ls_shift/su_mean 0.021
_refine_ls_structure_factor_coef Fsqd
_refine_ls_weighting_details 'calc w=1/[\s^2^(Fo^2^)+(0.0721P)^2^+6.6015P] where P=(Fo^2^+2Fc^2^)/3'
_refine_ls_weighting_scheme calc
_refine_ls_wR_factor_gt 0.1198
_refine_ls_wR_factor_ref 0.1247
_reflns_number_gt 1695
_reflns_number_total 2075
_reflns_threshold_expression >2sigma(I)
_cod_data_source_file c3ce42059k.txt
_cod_data_source_block y
_cod_depositor_comments
;
The following automatic conversions were performed:

'_symmetry_cell_setting' value 'Trigonal' changed to 'trigonal'
according to
/usr/data/users/saulius/automatic-downloads/current/RSC/lib/dictionaries/cif_core.dic
dictionary named 'cif_core.dic' version 2.4.2 from
2011-04-26.

'_exptl_absorpt_correction_type' value 'MULTI-SCAN'
changed to 'multi-scan' according to
/usr/data/users/saulius/automatic-downloads/current/RSC/lib/dictionaries/cif_core.dic
dictionary named 'cif_core.dic' version 2.4.2 from 2011-04-26.

Automatic conversion script
Id: cif_fix_values 2281 2013-09-26 08:29:07Z andrius 
;
_cod_original_sg_symbol_H-M P-3c1
_cod_database_code 7214005

loop_
_symmetry_equiv_pos_as_xyz
'x, y, z'
'-y, x-y, z'
'-x+y, -x, z'
'y, x, -z+1/2'
'-x, -x+y, -z+1/2'
'x-y, -y, -z+1/2'
'-x, -y, -z'
'y, -x+y, -z'
'x-y, x, -z'
'-y, -x, z-1/2'
'x, x-y, z-1/2'
'-x+y, y, z-1/2'

loop_
_atom_site_label
_atom_site_type_symbol
_atom_site_fract_x
_atom_site_fract_y
_atom_site_fract_z
_atom_site_U_iso_or_equiv
_atom_site_adp_type
_atom_site_occupancy
_atom_site_symmetry_multiplicity
_atom_site_calc_flag
_atom_site_refinement_flags
In1 In 1.0000 1.0000 0.2500 0.01995(10) Uani 1 6 d S
In2 In 1.0000 1.0000 0.0000 0.01993(10) Uani 1 6 d S
In3 In 0.560684(13) 0.706546(13) 0.039802(11) 0.02580(5) Uani 1 1 d .
P1 P 0.50646(5) 0.87606(4) -0.05820(3) 0.02476(19) Uani 1 1 d D
P2 P 0.80836(5) 0.83998(4) 0.12813(4) 0.02342(18) Uani 1 1 d D
P3 P 0.3333 0.6667 0.14317(4) 0.0213(3) Uani 0.852(3) 3 d SPDU
P3' P 0.3333 0.6667 0.1217(4) 0.0218(4) Uani 0.148(3) 3 d SPU
O1 O 0.56736(15) 0.85479(14) 0.00202(13) 0.0394(7) Uani 1 1 d .
O2 O 0.69127(14) 0.74460(14) -0.04385(10) 0.0309(6) Uani 1 1 d .
O3 O 0.44158(15) 0.67514(17) 0.12007(12) 0.0439(7) Uani 1 1 d .
O4 O 0.85451(14) 0.93179(15) 0.18472(10) 0.0302(6) Uani 1 1 d .
O5 O 0.88393(14) 0.86104(14) 0.06363(10) 0.0289(6) Uani 1 1 d .
O6 O 0.69326(15) 0.81806(16) 0.10719(12) 0.0423(7) Uani 1 1 d .
O7 O 0.38529(14) 0.83273(15) -0.04247(12) 0.0374(6) Uani 1 1 d .
O8 O 0.56642(15) 0.99818(15) -0.07807(11) 0.0363(6) Uani 1 1 d .
H3P H 0.3333 0.6667 0.22111(4) 0.054 Uiso 1 3 d SD
H1P H 0.5043(2) 0.81012(10) -0.11945(6) 0.054 Uiso 1 1 d D
H2P H 0.79395(17) 0.73612(7) 0.15708(14) 0.054 Uiso 1 1 d D

loop_
_atom_site_aniso_label
_atom_site_aniso_U_11
_atom_site_aniso_U_22
_atom_site_aniso_U_33
_atom_site_aniso_U_23
_atom_site_aniso_U_13
_atom_site_aniso_U_12
In1 0.01798(12) 0.01798(12) 0.02389(19) 0.000 0.000 0.00899(6)
In2 0.01583(12) 0.01583(12) 0.0281(2) 0.000 0.000 0.00792(6)
In3 0.01550(6) 0.01666(7) 0.04453(11) -0.00291(7) -0.00321(7) 0.00751(5)
P1 0.0182(2) 0.0154(2) 0.0395(4) -0.0040(2) 0.0036(2) 0.00755(17)
P2 0.0155(2) 0.0180(2) 0.0321(3) 0.0018(2) 0.0001(2) 0.00485(18)
P3 0.0201(3) 0.0201(3) 0.0237(5) 0.000 0.000 0.01006(16)
P3' 0.0202(5) 0.0202(5) 0.0250(8) 0.000 0.000 0.0101(3)
O1 0.0322(8) 0.0209(8) 0.0655(14) -0.0036(8) -0.0117(9) 0.0135(6)
O2 0.0244(7) 0.0274(7) 0.0426(11) 0.0004(7) 0.0029(7) 0.0142(5)
O3 0.0278(8) 0.0451(9) 0.0640(14) -0.0042(9) 0.0067(9) 0.0222(6)
O4 0.0238(7) 0.0317(8) 0.0324(9) -0.0091(7) -0.0069(7) 0.0117(6)
O5 0.0261(7) 0.0216(7) 0.0329(9) -0.0010(7) 0.0022(7) 0.0074(6)
O6 0.0209(8) 0.0432(9) 0.0597(13) -0.0191(9) -0.0071(8) 0.0137(6)
O7 0.0195(7) 0.0326(8) 0.0609(13) -0.0118(8) 0.0002(8) 0.0135(6)
O8 0.0349(9) 0.0216(8) 0.0442(11) 0.0029(8) -0.0036(9) 0.0081(6)

loop_
_atom_type_symbol
_atom_type_description
_atom_type_scat_dispersion_real
_atom_type_scat_dispersion_imag
_atom_type_scat_source
C C 0.0033 0.0016 'International Tables Vol C Tables 4.2.6.8 and 6.1.1.4'
H H 0.0000 0.0000 'International Tables Vol C Tables 4.2.6.8 and 6.1.1.4'
In In -0.7276 1.3100 'International Tables Vol C Tables 4.2.6.8 and 6.1.1.4'
N N 0.0061 0.0033 'International Tables Vol C Tables 4.2.6.8 and 6.1.1.4'
O O 0.0106 0.0060 'International Tables Vol C Tables 4.2.6.8 and 6.1.1.4'
P P 0.1023 0.0942 'International Tables Vol C Tables 4.2.6.8 and 6.1.1.4'

loop_
_geom_angle_atom_site_label_1
_geom_angle_atom_site_label_2
_geom_angle_atom_site_label_3
_geom_angle
_geom_angle_site_symmetry_1
_geom_angle_site_symmetry_3
O4 In1 O4 176.62(12) . 5_765
O4 In1 O4 91.93(10) . 4
O4 In1 O4 90.51(7) 5_765 4
O4 In1 O4 87.14(12) . 6_675
O4 In1 O4 90.51(7) 5_765 6_675
O4 In1 O4 90.51(7) 4 6_675
O4 In1 O4 90.52(7) . 2_765
O4 In1 O4 91.93(10) 5_765 2_765
O4 In1 O4 87.14(12) 4 2_765
O4 In1 O4 176.62(12) 6_675 2_765
O4 In1 O4 90.52(7) . 3_675
O4 In1 O4 87.14(12) 5_765 3_675
O4 In1 O4 176.62(12) 4 3_675
O4 In1 O4 91.93(10) 6_675 3_675
O4 In1 O4 90.52(7) 2_765 3_675
O5 In2 O5 87.67(7) 9_655 2_765
O5 In2 O5 92.33(7) 9_655 7_775
O5 In2 O5 87.67(7) 2_765 7_775
O5 In2 O5 87.67(7) 9_655 .
O5 In2 O5 92.33(7) 2_765 .
O5 In2 O5 180.0 7_775 .
O5 In2 O5 92.33(7) 9_655 8_565
O5 In2 O5 180.0 2_765 8_565
O5 In2 O5 92.33(7) 7_775 8_565
O5 In2 O5 87.67(7) . 8_565
O5 In2 O5 180.0 9_655 3_675
O5 In2 O5 92.33(7) 2_765 3_675
O5 In2 O5 87.67(7) 7_775 3_675
O5 In2 O5 92.33(7) . 3_675
O5 In2 O5 87.67(7) 8_565 3_675
O3 In3 O7 97.10(8) . 3_565
O3 In3 O8 87.91(9) . 9_655
O7 In3 O8 93.17(7) 3_565 9_655
O3 In3 O6 91.85(8) . .
O7 In3 O6 169.50(8) 3_565 .
O8 In3 O6 92.63(9) 9_655 .
O3 In3 O1 94.96(9) . .
O7 In3 O1 90.07(7) 3_565 .
O8 In3 O1 175.38(8) 9_655 .
O6 In3 O1 83.67(8) . .
O3 In3 O2 178.27(7) . .
O7 In3 O2 84.51(8) 3_565 .
O8 In3 O2 92.66(8) 9_655 .
O6 In3 O2 86.49(7) . .
O1 In3 O2 84.37(8) . .
O7 P1 O8 111.98(13) . .
O7 P1 O1 113.31(12) . .
O8 P1 O1 110.53(10) . .
O7 P1 H1P 103.55(13) . .
O8 P1 H1P 109.72(10) . .
O1 P1 H1P 107.39(14) . .
O5 P2 O4 115.19(9) . .
O5 P2 O6 112.79(12) . .
O4 P2 O6 107.78(13) . .
O5 P2 H2P 102.95(14) . .
O4 P2 H2P 111.12(13) . .
O6 P2 H2P 106.67(12) . .
O3 P3 O3 112.17(8) 2_665 3_565
O3 P3 O3 112.16(8) 2_665 .
O3 P3 O3 112.16(8) 3_565 .
O3 P3 H3P 106.62(9) 2_665 .
O3 P3 H3P 106.62(9) 3_565 .
O3 P3 H3P 106.62(9) . .
O3 P3' O3 119.96(3) 2_665 3_565
O3 P3' O3 119.95(3) 2_665 .
O3 P3' O3 119.95(3) 3_565 .
O3 P3' H3P 91.2(3) 2_665 .
O3 P3' H3P 91.2(3) 3_565 .
O3 P3' H3P 91.2(3) . .
P1 O1 In3 132.16(10) . .
P3' O3 P3 15.4(3) . .
P3' O3 In3 134.9(3) . .
P3 O3 In3 149.93(15) . .
P2 O4 In1 132.45(14) . .
P2 O5 In2 138.01(12) . .
P2 O6 In3 137.61(15) . .
P1 O7 In3 135.95(12) . 2_665
P1 O8 In3 136.33(13) . 8_565

loop_
_geom_bond_atom_site_label_1
_geom_bond_atom_site_label_2
_geom_bond_distance
_geom_bond_site_symmetry_2
In1 O4 2.1237(18) .
In1 O4 2.1237(18) 5_765
In1 O4 2.1237(18) 4
In1 O4 2.1237(18) 6_675
In1 O4 2.1237(18) 2_765
In1 O4 2.1237(18) 3_675
In2 O5 2.1402(16) 9_655
In2 O5 2.1402(16) 2_765
In2 O5 2.1403(16) 7_775
In2 O5 2.1403(16) .
In2 O5 2.1403(16) 8_565
In2 O5 2.1403(16) 3_675
In3 O3 2.101(2) .
In3 O7 2.102(2) 3_565
In3 O8 2.1137(16) 9_655
In3 O6 2.1164(18) .
In3 O1 2.123(2) .
In3 O2 2.2376(19) .
P1 O7 1.4980(19) .
P1 O8 1.5071(19) .
P1 O1 1.516(2) .
P1 H1P 1.4501(14) .
P2 O5 1.520(2) .
P2 O4 1.5218(19) .
P2 O6 1.513(2) .
P2 H2P 1.4503(13) .
P3 O3 1.503(2) 2_665
P3 O3 1.503(2) 3_565
P3 O3 1.503(2) .
P3 H3P 1.4506(11) .
P3' O3 1.441(2) 2_665
P3' O3 1.441(2) 3_565
P3' O3 1.441(2) .
P3' H3P 1.850(8) .
O7 In3 2.102(2) 2_665
O8 In3 2.1137(16) 8_565

loop_
_platon_squeeze_void_nr
_platon_squeeze_void_average_x
_platon_squeeze_void_average_y
_platon_squeeze_void_average_z
_platon_squeeze_void_volume
_platon_squeeze_void_count_electrons
_platon_squeeze_void_content
1 -0.047 0.363 0.750 446 171 ' '
2 -0.026 0.353 0.250 446 171 ' '
